data_4330769
loop_
_publ_author_name
'Wei-Qiu Kan'
'Jin Yang'
'Ying-Ying Liu'
'Jian-Fang Ma'

_publ_contact_author_address
;
Department of Chemistry
Northeast Normal University
Changchun 130024
P.R.China
;
_publ_contact_author_email jianfangma@yahoo.com.cn
_publ_contact_author_fax +86-431-85098620
_publ_contact_author_name 'Jian-Fang Ma'
_publ_contact_author_phone +86-431-85098620
_publ_section_title
;
 Series of Inorganic-Organic Hybrid Materials Constructed From
 Octamolybdates and Metal-Organic Frameworks: Syntheses, Structures, and
 Physical Properties
;
_journal_name_full 'Inorganic Chemistry'
_journal_page_first 11266
_journal_page_last 11278
_journal_paper_doi 10.1021/ic300134z
_journal_volume 51
_journal_year 2012
_chemical_formula_moiety 'C15 H12 Ag2 Mo4 N8 O13'
_chemical_formula_sum 'C15 H12 Ag2 Mo4 N8 O13'
_chemical_formula_weight 1111.83
_chemical_name_systematic
;
 ?
;
_space_group_IT_number 2
_symmetry_cell_setting triclinic
_symmetry_space_group_name_Hall '-P 1'
_symmetry_space_group_name_H-M 'P -1'
_atom_sites_solution_hydrogens geom
_atom_sites_solution_primary direct
_atom_sites_solution_secondary difmap
_audit_creation_method SHELXL-97
_cell_angle_alpha 77.350(5)
_cell_angle_beta 84.755(5)
_cell_angle_gamma 84.329(5)
_cell_formula_units_Z 2
_cell_length_a 9.960(5)
_cell_length_b 10.842(5)
_cell_length_c 12.121(5)
_cell_measurement_reflns_used 4446
_cell_measurement_temperature 293(2)
_cell_measurement_theta_max 29.2046
_cell_measurement_theta_min 2.7761
_cell_volume 1267.6(10)
_computing_cell_refinement CrysAlis
_computing_data_collection 'CrysAlis (Oxford Diffraction, 2006)'
_computing_data_reduction CrysAlis
_computing_structure_refinement 'SHELXL-97 (Sheldrick, 1997)'
_computing_structure_solution 'SHELXL-97 (Sheldrick, 1997)'
_diffrn_ambient_temperature 293(2)
_diffrn_detector_area_resol_mean 10.0
_diffrn_measured_fraction_theta_full 0.994
_diffrn_measured_fraction_theta_max 0.994
_diffrn_measurement_device_type 'Oxford Diffraction Gemini R Ultra'
_diffrn_measurement_method '\w scan'
_diffrn_radiation_monochromator graphite
_diffrn_radiation_source 'fine-focus sealed tube'
_diffrn_radiation_type MoK\a
_diffrn_radiation_wavelength 0.71069
_diffrn_reflns_av_R_equivalents 0.0273
_diffrn_reflns_av_sigmaI/netI 0.0444
_diffrn_reflns_limit_h_max 11
_diffrn_reflns_limit_h_min -11
_diffrn_reflns_limit_k_max 12
_diffrn_reflns_limit_k_min -13
_diffrn_reflns_limit_l_max 10
_diffrn_reflns_limit_l_min -14
_diffrn_reflns_number 8109
_diffrn_reflns_theta_full 25.35
_diffrn_reflns_theta_max 25.35
_diffrn_reflns_theta_min 2.78
_exptl_absorpt_coefficient_mu 3.515
_exptl_absorpt_correction_T_max 0.5399
_exptl_absorpt_correction_T_min 0.4736
_exptl_absorpt_correction_type multi-scan
_exptl_absorpt_process_details
;
CrysAlis (Oxford Diffraction, 2006)
;
_exptl_crystal_colour colorless
_exptl_crystal_density_diffrn 2.913
_exptl_crystal_description block
_exptl_crystal_F_000 1048
_exptl_crystal_size_max 0.25
_exptl_crystal_size_mid 0.22
_exptl_crystal_size_min 0.20
_refine_diff_density_max 0.627
_refine_diff_density_min -0.881
_refine_diff_density_rms 0.130
_refine_ls_extinction_method none
_refine_ls_goodness_of_fit_ref 1.049
_refine_ls_hydrogen_treatment constr
_refine_ls_matrix_type full
_refine_ls_number_parameters 379
_refine_ls_number_reflns 4601
_refine_ls_number_restraints 0
_refine_ls_restrained_S_all 1.049
_refine_ls_R_factor_all 0.0372
_refine_ls_R_factor_gt 0.0296
_refine_ls_shift/su_max 0.001
_refine_ls_shift/su_mean 0.000
_refine_ls_structure_factor_coef Fsqd
_refine_ls_weighting_details 'calc w=1/[\s^2^(Fo^2^)+(0.0262P)^2^+0.0000P] where P=(Fo^2^+2Fc^2^)/3'
_refine_ls_weighting_scheme calc
_refine_ls_wR_factor_gt 0.0649
_refine_ls_wR_factor_ref 0.0687
_reflns_number_gt 3941
_reflns_number_total 4601
_reflns_threshold_expression >2\s(I)
_cod_data_source_file ic300134z_si_002_1.cif
_cod_data_source_block compound-1
_cod_database_code 4330769

loop_
_symmetry_equiv_pos_as_xyz
'x, y, z'
'-x, -y, -z'

loop_
_atom_site_label
_atom_site_type_symbol
_atom_site_fract_x
_atom_site_fract_y
_atom_site_fract_z
_atom_site_U_iso_or_equiv
_atom_site_adp_type
_atom_site_occupancy
_atom_site_symmetry_multiplicity
_atom_site_calc_flag
_atom_site_refinement_flags
Ag1 Ag 0.36943(4) 0.07271(4) -0.30892(4) 0.04342(13) Uani 1 1 d .
Ag2 Ag 0.36511(4) -0.39428(4) 0.31351(3) 0.03324(12) Uani 1 1 d .
Mo1 Mo 0.00951(4) -0.19506(3) 0.37391(3) 0.02038(11) Uani 1 1 d .
Mo2 Mo -0.23001(4) -0.24629(3) 0.57489(3) 0.02153(11) Uani 1 1 d .
Mo3 Mo -0.03831(4) 0.10327(3) 0.36729(3) 0.01819(11) Uani 1 1 d .
Mo4 Mo 0.28033(4) -0.05667(3) 0.43876(3) 0.02095(11) Uani 1 1 d .
C1 C 0.2727(6) 0.0352(5) -0.0541(5) 0.0396(14) Uani 1 1 d .
H1 H 0.2195 0.1092 -0.0811 0.047 Uiso 1 1 calc R
C2 C 0.2517(6) -0.0239(5) 0.0580(5) 0.0468(15) Uani 1 1 d .
H2 H 0.1885 0.0111 0.1063 0.056 Uiso 1 1 calc R
C3 C 0.3269(6) -0.1365(5) 0.0968(4) 0.0374(13) Uani 1 1 d .
H3 H 0.3130 -0.1800 0.1716 0.045 Uiso 1 1 calc R
C4 C 0.4225(5) -0.1842(4) 0.0244(4) 0.0274(11) Uani 1 1 d .
C5 C 0.4405(5) -0.1165(4) -0.0867(4) 0.0278(11) Uani 1 1 d .
H5 H 0.5066 -0.1471 -0.1356 0.033 Uiso 1 1 calc R
C6 C 0.5063(5) -0.3045(4) 0.0560(4) 0.0263(11) Uani 1 1 d .
C7 C 0.5948(5) -0.6045(4) 0.2234(4) 0.0272(11) Uani 1 1 d .
H7A H 0.5070 -0.6386 0.2405 0.033 Uiso 1 1 calc R
H7B H 0.6568 -0.6663 0.1939 0.033 Uiso 1 1 calc R
C8 C 0.5895(5) -0.6109(4) 0.4319(4) 0.0228(10) Uani 1 1 d .
H8 H 0.5092 -0.6493 0.4544 0.027 Uiso 1 1 calc R
C9 C 0.7712(5) -0.5285(5) 0.4293(4) 0.0308(12) Uani 1 1 d .
H9 H 0.8439 -0.4978 0.4549 0.037 Uiso 1 1 calc R
C10 C 0.6578(5) -0.4528(5) 0.0388(4) 0.0279(11) Uani 1 1 d .
C11 C 0.7740(5) -0.5226(4) -0.0078(4) 0.0273(11) Uani 1 1 d .
C12 C 0.8472(5) -0.4624(5) -0.1032(4) 0.0360(13) Uani 1 1 d .
H12 H 0.8229 -0.3787 -0.1374 0.043 Uiso 1 1 calc R
C13 C 0.9562(6) -0.5282(6) -0.1468(5) 0.0454(15) Uani 1 1 d .
H13 H 1.0077 -0.4896 -0.2107 0.055 Uiso 1 1 calc R
C14 C 0.9882(6) -0.6516(6) -0.0950(5) 0.0456(15) Uani 1 1 d .
H14 H 1.0610 -0.6986 -0.1236 0.055 Uiso 1 1 calc R
C15 C 0.9108(6) -0.7050(5) 0.0002(5) 0.0468(15) Uani 1 1 d .
H15 H 0.9343 -0.7886 0.0354 0.056 Uiso 1 1 calc R
N1 N 0.3653(4) -0.0080(4) -0.1260(4) 0.0308(10) Uani 1 1 d .
N2 N 0.6087(4) -0.3373(4) -0.0146(3) 0.0302(10) Uani 1 1 d .
N3 N 0.4856(4) -0.3921(4) 0.1510(3) 0.0265(9) Uani 1 1 d .
N4 N 0.5837(4) -0.4874(3) 0.1385(3) 0.0234(9) Uani 1 1 d .
N5 N 0.6428(4) -0.5834(3) 0.3254(3) 0.0245(9) Uani 1 1 d .
N6 N 0.7618(4) -0.5293(4) 0.3227(4) 0.0352(11) Uani 1 1 d .
N7 N 0.6652(4) -0.5765(3) 0.5002(3) 0.0247(9) Uani 1 1 d .
N8 N 0.8046(5) -0.6440(4) 0.0446(4) 0.0393(11) Uani 1 1 d .
O1 O 0.1338(3) -0.2911(3) 0.3214(3) 0.0306(8) Uani 1 1 d .
O2 O 0.1462(3) -0.1763(3) 0.5168(3) 0.0194(7) Uani 1 1 d .
O3 O -0.1106(3) -0.1669(3) 0.2775(3) 0.0306(8) Uani 1 1 d .
O4 O -0.0742(3) -0.3110(3) 0.4950(3) 0.0240(7) Uani 1 1 d .
O5 O -0.2842(3) -0.3767(3) 0.6671(3) 0.0317(8) Uani 1 1 d .
O6 O -0.3384(3) -0.2227(3) 0.4676(3) 0.0268(8) Uani 1 1 d .
O7 O -0.3064(3) -0.1102(3) 0.6436(3) 0.0249(7) Uani 1 1 d .
O8 O -0.1082(3) -0.0629(3) 0.4818(3) 0.0197(7) Uani 1 1 d .
O9 O -0.1508(3) 0.1182(3) 0.2683(3) 0.0282(8) Uani 1 1 d .
O10 O 0.0653(3) 0.2278(3) 0.3181(3) 0.0235(7) Uani 1 1 d .
O11 O 0.0923(3) -0.0302(3) 0.3278(3) 0.0211(7) Uani 1 1 d .
O12 O 0.3763(3) -0.0695(3) 0.5510(3) 0.0299(8) Uani 1 1 d .
O13 O 0.3719(3) -0.1445(3) 0.3525(3) 0.0303(8) Uani 1 1 d .

loop_
_atom_site_aniso_label
_atom_site_aniso_U_11
_atom_site_aniso_U_22
_atom_site_aniso_U_33
_atom_site_aniso_U_23
_atom_site_aniso_U_13
_atom_site_aniso_U_12
Ag1 0.0397(3) 0.0552(3) 0.0276(2) 0.0076(2) -0.00551(20) 0.0003(2)
Ag2 0.0358(2) 0.0344(2) 0.0245(2) -0.00166(16) 0.00580(17) 0.00384(17)
Mo1 0.0174(2) 0.0207(2) 0.0233(2) -0.00518(17) -0.00137(17) -0.00157(16)
Mo2 0.0185(2) 0.0202(2) 0.0243(2) 0.00065(17) -0.00152(18) -0.00563(16)
Mo3 0.0160(2) 0.0184(2) 0.0182(2) 0.00050(16) -0.00197(16) -0.00137(16)
Mo4 0.0142(2) 0.0214(2) 0.0260(2) -0.00317(17) 0.00013(17) -0.00132(16)
C1 0.037(3) 0.038(3) 0.037(3) 0.002(3) -0.004(3) 0.013(2)
C2 0.041(4) 0.052(4) 0.039(4) -0.005(3) 0.005(3) 0.016(3)
C3 0.047(4) 0.040(3) 0.020(3) 0.001(2) -0.001(3) 0.005(3)
C4 0.027(3) 0.030(3) 0.024(3) -0.002(2) -0.004(2) -0.003(2)
C5 0.028(3) 0.032(3) 0.022(3) -0.004(2) -0.001(2) 0.001(2)
C6 0.019(3) 0.033(3) 0.024(3) 0.000(2) -0.003(2) -0.002(2)
C7 0.028(3) 0.025(2) 0.027(3) 0.000(2) 0.000(2) -0.004(2)
C8 0.019(2) 0.021(2) 0.025(3) 0.001(2) 0.001(2) 0.0033(19)
C9 0.025(3) 0.036(3) 0.033(3) -0.010(2) -0.002(2) -0.006(2)
C10 0.027(3) 0.035(3) 0.022(3) -0.005(2) -0.002(2) -0.005(2)
C11 0.025(3) 0.034(3) 0.022(3) -0.005(2) -0.001(2) -0.004(2)
C12 0.034(3) 0.044(3) 0.025(3) 0.000(2) 0.003(2) 0.001(2)
C13 0.038(3) 0.064(4) 0.032(3) -0.009(3) 0.012(3) -0.005(3)
C14 0.035(3) 0.055(4) 0.051(4) -0.027(3) 0.000(3) 0.009(3)
C15 0.048(4) 0.036(3) 0.055(4) -0.011(3) -0.002(3) 0.006(3)
N1 0.029(2) 0.034(2) 0.025(2) -0.0008(19) -0.0051(19) 0.0050(19)
N2 0.029(2) 0.032(2) 0.024(2) 0.0023(18) 0.0012(19) 0.0059(18)
N3 0.023(2) 0.029(2) 0.025(2) -0.0024(18) 0.0024(18) -0.0001(18)
N4 0.019(2) 0.028(2) 0.022(2) -0.0034(17) 0.0008(17) 0.0004(17)
N5 0.020(2) 0.024(2) 0.026(2) -0.0007(17) 0.0014(18) -0.0022(17)
N6 0.030(3) 0.041(2) 0.034(3) -0.005(2) 0.005(2) -0.015(2)
N7 0.024(2) 0.022(2) 0.026(2) -0.0041(17) 0.0012(18) 0.0028(17)
N8 0.043(3) 0.031(2) 0.041(3) -0.008(2) 0.007(2) 0.002(2)
O1 0.0222(19) 0.0325(18) 0.038(2) -0.0113(16) -0.0001(16) 0.0017(15)
O2 0.0137(16) 0.0172(14) 0.0260(18) -0.0022(13) -0.0012(13) -0.0009(12)
O3 0.0262(19) 0.0332(18) 0.033(2) -0.0079(16) -0.0076(16) -0.0011(15)
O4 0.0197(17) 0.0209(15) 0.0305(19) -0.0034(14) -0.0028(14) -0.0022(13)
O5 0.033(2) 0.0261(17) 0.032(2) 0.0066(15) 0.0000(16) -0.0134(15)
O6 0.0232(18) 0.0285(17) 0.0273(19) -0.0013(14) -0.0036(15) -0.0038(14)
O7 0.0191(17) 0.0243(16) 0.0297(19) -0.0024(14) 0.0025(14) -0.0052(13)
O8 0.0136(16) 0.0208(15) 0.0239(17) -0.0020(13) -0.0037(13) -0.0012(12)
O9 0.0245(19) 0.0294(17) 0.0296(19) -0.0019(15) -0.0061(15) -0.0035(14)
O10 0.0216(17) 0.0231(16) 0.0242(18) 0.0012(13) -0.0046(14) -0.0041(13)
O11 0.0168(16) 0.0239(16) 0.0206(17) -0.0015(13) 0.0020(13) -0.0024(13)
O12 0.0198(18) 0.0343(18) 0.034(2) -0.0029(16) -0.0040(15) -0.0029(14)
O13 0.0227(18) 0.0335(18) 0.034(2) -0.0093(15) 0.0040(15) -0.0011(14)

loop_
_atom_type_symbol
_atom_type_description
_atom_type_scat_dispersion_real
_atom_type_scat_dispersion_imag
_atom_type_scat_source
C C 0.0033 0.0016 'International Tables Vol C Tables 4.2.6.8 and 6.1.1.4'
H H 0.0000 0.0000 'International Tables Vol C Tables 4.2.6.8 and 6.1.1.4'
N N 0.0061 0.0033 'International Tables Vol C Tables 4.2.6.8 and 6.1.1.4'
O O 0.0106 0.0060 'International Tables Vol C Tables 4.2.6.8 and 6.1.1.4'
Mo Mo -1.6832 0.6857 'International Tables Vol C Tables 4.2.6.8 and 6.1.1.4'
Ag Ag -0.8971 1.1015 'International Tables Vol C Tables 4.2.6.8 and 6.1.1.4'

loop_
_geom_angle_atom_site_label_1
_geom_angle_atom_site_label_2
_geom_angle_atom_site_label_3
_geom_angle
_geom_angle_site_symmetry_1
_geom_angle_site_symmetry_3
N1 Ag1 O6 156.86(15) . 2
N1 Ag1 O12 120.59(13) . 1_554
O6 Ag1 O12 81.14(12) 2 1_554
N7 Ag2 N3 154.71(14) 2_646 .
N7 Ag2 O1 82.98(13) 2_646 .
N3 Ag2 O1 121.68(13) . .
O1 Mo1 O3 104.54(17) . .
O1 Mo1 O4 101.94(15) . .
O3 Mo1 O4 101.20(14) . .
O1 Mo1 O11 99.91(14) . .
O3 Mo1 O11 98.38(13) . .
O4 Mo1 O11 145.79(13) . .
O1 Mo1 O8 162.41(13) . .
O3 Mo1 O8 92.76(14) . .
O4 Mo1 O8 77.27(12) . .
O11 Mo1 O8 74.01(12) . .
O1 Mo1 O2 90.74(14) . .
O3 Mo1 O2 163.11(14) . .
O4 Mo1 O2 82.22(12) . .
O11 Mo1 O2 71.45(11) . .
O8 Mo1 O2 71.70(11) . .
O1 Mo1 Mo3 135.08(10) . .
O3 Mo1 Mo3 84.97(11) . .
O4 Mo1 Mo3 119.41(10) . .
O11 Mo1 Mo3 35.33(9) . .
O8 Mo1 Mo3 42.14(7) . .
O2 Mo1 Mo3 79.04(7) . .
O5 Mo2 O6 103.31(15) . .
O5 Mo2 O4 103.78(16) . .
O6 Mo2 O4 97.41(15) . .
O5 Mo2 O7 103.05(16) . .
O6 Mo2 O7 97.43(15) . .
O4 Mo2 O7 145.28(12) . .
O5 Mo2 O10 93.15(13) . 2_556
O6 Mo2 O10 163.53(12) . 2_556
O4 Mo2 O10 78.33(13) . 2_556
O7 Mo2 O10 78.59(13) . 2_556
O5 Mo2 O8 164.27(13) . .
O6 Mo2 O8 92.42(12) . .
O4 Mo2 O8 73.98(11) . .
O7 Mo2 O8 74.20(12) . .
O10 Mo2 O8 71.12(10) 2_556 .
O9 Mo3 O10 105.42(14) . .
O9 Mo3 O2 101.27(15) . 2_556
O10 Mo3 O2 97.37(14) . 2_556
O9 Mo3 O11 101.66(15) . .
O10 Mo3 O11 96.17(14) . .
O2 Mo3 O11 149.12(12) 2_556 .
O9 Mo3 O8 98.41(13) . .
O10 Mo3 O8 156.17(12) . .
O2 Mo3 O8 78.05(12) 2_556 .
O11 Mo3 O8 78.37(12) . .
O9 Mo3 O8 173.79(11) . 2_556
O10 Mo3 O8 80.79(12) . 2_556
O2 Mo3 O8 77.47(12) 2_556 2_556
O11 Mo3 O8 77.49(12) . 2_556
O8 Mo3 O8 75.38(11) . 2_556
O9 Mo3 Mo4 89.40(12) . 2_556
O10 Mo3 Mo4 133.15(11) . 2_556
O2 Mo3 Mo4 35.77(8) 2_556 2_556
O11 Mo3 Mo4 124.53(8) . 2_556
O8 Mo3 Mo4 46.17(8) . 2_556
O8 Mo3 Mo4 86.12(8) 2_556 2_556
O9 Mo3 Mo1 89.97(11) . .
O10 Mo3 Mo1 132.16(11) . .
O2 Mo3 Mo1 124.14(8) 2_556 .
O11 Mo3 Mo1 35.99(8) . .
O8 Mo3 Mo1 46.10(9) . .
O8 Mo3 Mo1 85.82(7) 2_556 .
Mo4 Mo3 Mo1 90.935(16) 2_556 .
O12 Mo4 O13 104.89(17) . .
O12 Mo4 O7 102.15(14) . 2_556
O13 Mo4 O7 100.99(15) . 2_556
O12 Mo4 O2 97.00(14) . .
O13 Mo4 O2 101.18(14) . .
O7 Mo4 O2 145.72(13) 2_556 .
O12 Mo4 O8 91.97(15) . 2_556
O13 Mo4 O8 162.93(13) . 2_556
O7 Mo4 O8 77.56(12) 2_556 2_556
O2 Mo4 O8 73.59(12) . 2_556
O12 Mo4 O11 161.80(14) . .
O13 Mo4 O11 91.30(14) . .
O7 Mo4 O11 82.40(11) 2_556 .
O2 Mo4 O11 71.28(11) . .
O8 Mo4 O11 71.63(11) 2_556 .
O12 Mo4 Mo3 83.35(12) . 2_556
O13 Mo4 Mo3 136.01(10) . 2_556
O7 Mo4 Mo3 119.73(10) 2_556 2_556
O2 Mo4 Mo3 35.04(9) . 2_556
O8 Mo4 Mo3 42.17(7) 2_556 2_556
O11 Mo4 Mo3 79.17(8) . 2_556
N1 C1 C2 123.5(5) . .
N1 C1 H1 118.3 . .
C2 C1 H1 118.3 . .
C1 C2 C3 118.2(6) . .
C1 C2 H2 120.9 . .
C3 C2 H2 120.9 . .
C4 C3 C2 119.7(5) . .
C4 C3 H3 120.2 . .
C2 C3 H3 120.2 . .
C3 C4 C5 118.6(4) . .
C3 C4 C6 124.2(4) . .
C5 C4 C6 117.2(5) . .
N1 C5 C4 122.1(5) . .
N1 C5 H5 119.0 . .
C4 C5 H5 119.0 . .
N3 C6 N2 114.1(4) . .
N3 C6 C4 125.0(5) . .
N2 C6 C4 120.8(4) . .
N5 C7 N4 110.9(4) . .
N5 C7 H7A 109.5 . .
N4 C7 H7A 109.5 . .
N5 C7 H7B 109.5 . .
N4 C7 H7B 109.5 . .
H7A C7 H7B 108.1 . .
N7 C8 N5 110.8(4) . .
N7 C8 H8 124.6 . .
N5 C8 H8 124.6 . .
N6 C9 N7 114.4(4) . .
N6 C9 H9 122.8 . .
N7 C9 H9 122.8 . .
N2 C10 N4 108.9(5) . .
N2 C10 C11 122.7(4) . .
N4 C10 C11 128.4(4) . .
N8 C11 C12 122.9(5) . .
N8 C11 C10 118.1(4) . .
C12 C11 C10 119.0(4) . .
C13 C12 C11 118.8(5) . .
C13 C12 H12 120.6 . .
C11 C12 H12 120.6 . .
C14 C13 C12 119.0(5) . .
C14 C13 H13 120.5 . .
C12 C13 H13 120.5 . .
C13 C14 C15 118.9(6) . .
C13 C14 H14 120.6 . .
C15 C14 H14 120.6 . .
N8 C15 C14 123.7(5) . .
N8 C15 H15 118.2 . .
C14 C15 H15 118.2 . .
C1 N1 C5 118.0(4) . .
C1 N1 Ag1 121.0(3) . .
C5 N1 Ag1 120.0(4) . .
C6 N2 C10 104.6(4) . .
C6 N3 N4 103.0(4) . .
C6 N3 Ag2 134.6(3) . .
N4 N3 Ag2 121.3(3) . .
C10 N4 N3 109.4(4) . .
C10 N4 C7 129.4(4) . .
N3 N4 C7 121.1(4) . .
C8 N5 N6 109.3(4) . .
C8 N5 C7 130.0(4) . .
N6 N5 C7 120.8(4) . .
C9 N6 N5 102.5(4) . .
C8 N7 C9 103.0(4) . .
C8 N7 Ag2 127.4(3) . 2_646
C9 N7 Ag2 129.3(3) . 2_646
C15 N8 C11 116.7(5) . .
Mo1 O1 Ag2 152.71(18) . .
Mo3 O2 Mo4 109.18(14) 2_556 .
Mo3 O2 Mo1 110.23(13) 2_556 .
Mo4 O2 Mo1 104.77(13) . .
Mo1 O4 Mo2 116.98(15) . .
Mo2 O6 Ag1 134.48(15) . 2
Mo4 O7 Mo2 116.93(17) 2_556 .
Mo3 O8 Mo1 91.75(12) . .
Mo3 O8 Mo4 91.66(11) . 2_556
Mo1 O8 Mo4 162.42(14) . 2_556
Mo3 O8 Mo3 104.62(11) . 2_556
Mo1 O8 Mo3 97.70(11) . 2_556
Mo4 O8 Mo3 98.11(12) 2_556 2_556
Mo3 O8 Mo2 165.11(14) . .
Mo1 O8 Mo2 86.21(10) . .
Mo4 O8 Mo2 86.07(10) 2_556 .
Mo3 O8 Mo2 90.28(10) 2_556 .
Mo3 O10 Mo2 117.82(14) . 2_556
Mo3 O11 Mo1 108.68(14) . .
Mo3 O11 Mo4 110.03(14) . .
Mo1 O11 Mo4 104.20(12) . .
Mo4 O12 Ag1 129.22(17) . 1_556

loop_
_geom_bond_atom_site_label_1
_geom_bond_atom_site_label_2
_geom_bond_distance
_geom_bond_site_symmetry_2
Ag1 N1 2.197(4) .
Ag1 O6 2.254(3) 2
Ag1 O12 2.524(4) 1_554
Ag2 N7 2.207(4) 2_646
Ag2 N3 2.208(4) .
Ag2 O1 2.463(3) .
Mo1 O1 1.707(3) .
Mo1 O3 1.708(3) .
Mo1 O4 1.899(3) .
Mo1 O11 1.989(3) .
Mo1 O8 2.312(3) .
Mo1 O2 2.352(3) .
Mo1 Mo3 3.2069(16) .
Mo2 O5 1.699(3) .
Mo2 O6 1.726(3) .
Mo2 O4 1.909(3) .
Mo2 O7 1.911(3) .
Mo2 O10 2.232(3) 2_556
Mo2 O8 2.437(3) .
Mo3 O9 1.687(3) .
Mo3 O10 1.748(3) .
Mo3 O2 1.949(3) 2_556
Mo3 O11 1.958(3) .
Mo3 O8 2.153(3) .
Mo3 O8 2.383(3) 2_556
Mo3 Mo4 3.2057(12) 2_556
Mo4 O12 1.706(3) .
Mo4 O13 1.709(4) .
Mo4 O7 1.895(3) 2_556
Mo4 O2 1.984(3) .
Mo4 O8 2.314(3) 2_556
Mo4 O11 2.363(3) .
Mo4 Mo3 3.2057(12) 2_556
C1 N1 1.332(7) .
C1 C2 1.376(7) .
C1 H1 0.9300 .
C2 C3 1.381(8) .
C2 H2 0.9300 .
C3 C4 1.376(7) .
C3 H3 0.9300 .
C4 C5 1.390(6) .
C4 C6 1.473(7) .
C5 N1 1.349(6) .
C5 H5 0.9300 .
C6 N3 1.336(6) .
C6 N2 1.342(6) .
C7 N5 1.435(6) .
C7 N4 1.451(6) .
C7 H7A 0.9700 .
C7 H7B 0.9700 .
C8 N7 1.303(6) .
C8 N5 1.332(6) .
C8 H8 0.9300 .
C9 N6 1.306(7) .
C9 N7 1.367(6) .
C9 H9 0.9300 .
C10 N2 1.344(6) .
C10 N4 1.356(6) .
C10 C11 1.458(7) .
C11 N8 1.349(6) .
C11 C12 1.380(7) .
C12 C13 1.369(8) .
C12 H12 0.9300 .
C13 C14 1.367(8) .
C13 H13 0.9300 .
C14 C15 1.376(8) .
C14 H14 0.9300 .
C15 N8 1.326(8) .
C15 H15 0.9300 .
N3 N4 1.373(6) .
N5 N6 1.368(5) .
N7 Ag2 2.207(4) 2_646
O2 Mo3 1.949(3) 2_556
O6 Ag1 2.254(3) 2
O7 Mo4 1.895(3) 2_556
O8 Mo4 2.314(3) 2_556
O8 Mo3 2.383(3) 2_556
O10 Mo2 2.232(3) 2_556
O12 Ag1 2.524(4) 1_556

loop_
_geom_torsion_atom_site_label_1
_geom_torsion_atom_site_label_2
_geom_torsion_atom_site_label_3
_geom_torsion_atom_site_label_4
_geom_torsion
_geom_torsion_site_symmetry_1
_geom_torsion_site_symmetry_4
O1 Mo1 Mo3 O9 103.6(2) . .
O3 Mo1 Mo3 O9 -1.99(16) . .
O4 Mo1 Mo3 O9 -102.02(16) . .
O11 Mo1 Mo3 O9 110.17(19) . .
O8 Mo1 Mo3 O9 -101.75(16) . .
O2 Mo1 Mo3 O9 -176.52(13) . .
O1 Mo1 Mo3 O10 -7.4(2) . .
O3 Mo1 Mo3 O10 -112.97(18) . .
O4 Mo1 Mo3 O10 146.99(17) . .
O11 Mo1 Mo3 O10 -0.81(19) . .
O8 Mo1 Mo3 O10 147.27(17) . .
O2 Mo1 Mo3 O10 72.50(16) . .
O1 Mo1 Mo3 O2 -152.77(19) . 2_556
O3 Mo1 Mo3 O2 101.64(16) . 2_556
O4 Mo1 Mo3 O2 1.61(14) . 2_556
O11 Mo1 Mo3 O2 -146.20(18) . 2_556
O8 Mo1 Mo3 O2 1.88(14) . 2_556
O2 Mo1 Mo3 O2 -72.88(14) . 2_556
O1 Mo1 Mo3 O11 -6.6(2) . .
O3 Mo1 Mo3 O11 -112.2(2) . .
O4 Mo1 Mo3 O11 147.80(18) . .
O8 Mo1 Mo3 O11 148.08(18) . .
O2 Mo1 Mo3 O11 73.31(17) . .
O1 Mo1 Mo3 O8 -154.66(19) . .
O3 Mo1 Mo3 O8 99.76(16) . .
O4 Mo1 Mo3 O8 -0.28(14) . .
O11 Mo1 Mo3 O8 -148.08(18) . .
O2 Mo1 Mo3 O8 -74.77(13) . .
O1 Mo1 Mo3 O8 -80.97(18) . 2_556
O3 Mo1 Mo3 O8 173.44(14) . 2_556
O4 Mo1 Mo3 O8 73.41(13) . 2_556
O11 Mo1 Mo3 O8 -74.40(17) . 2_556
O8 Mo1 Mo3 O8 73.69(14) . 2_556
O2 Mo1 Mo3 O8 -1.08(10) . 2_556
O1 Mo1 Mo3 Mo4 -167.01(16) . 2_556
O3 Mo1 Mo3 Mo4 87.41(12) . 2_556
O4 Mo1 Mo3 Mo4 -12.63(10) . 2_556
O11 Mo1 Mo3 Mo4 -160.43(15) . 2_556
O8 Mo1 Mo3 Mo4 -12.35(10) . 2_556
O2 Mo1 Mo3 Mo4 -87.12(8) . 2_556
N1 C1 C2 C3 -2.6(9) . .
C1 C2 C3 C4 1.9(9) . .
C2 C3 C4 C5 0.1(8) . .
C2 C3 C4 C6 -178.7(5) . .
C3 C4 C5 N1 -1.7(7) . .
C6 C4 C5 N1 177.2(4) . .
C3 C4 C6 N3 11.8(8) . .
C5 C4 C6 N3 -167.0(4) . .
C3 C4 C6 N2 -171.8(5) . .
C5 C4 C6 N2 9.4(7) . .
N2 C10 C11 N8 -171.5(4) . .
N4 C10 C11 N8 9.7(8) . .
N2 C10 C11 C12 8.2(7) . .
N4 C10 C11 C12 -170.7(5) . .
N8 C11 C12 C13 -0.3(8) . .
C10 C11 C12 C13 -180 . .
C11 C12 C13 C14 0.6(9) . .
C12 C13 C14 C15 -0.9(9) . .
C13 C14 C15 N8 0.9(10) . .
C2 C1 N1 C5 1.1(8) . .
C2 C1 N1 Ag1 169.5(4) . .
C4 C5 N1 C1 1.1(7) . .
C4 C5 N1 Ag1 -167.4(3) . .
O6 Ag1 N1 C1 29.2(6) 2 .
O12 Ag1 N1 C1 -128.9(4) 1_554 .
O6 Ag1 N1 C5 -162.6(3) 2 .
O12 Ag1 N1 C5 39.2(4) 1_554 .
N3 C6 N2 C10 -0.6(6) . .
C4 C6 N2 C10 -177.4(4) . .
N4 C10 N2 C6 0.8(5) . .
C11 C10 N2 C6 -178.2(4) . .
N2 C6 N3 N4 0.2(5) . .
C4 C6 N3 N4 176.8(4) . .
N2 C6 N3 Ag2 167.8(3) . .
C4 C6 N3 Ag2 -15.6(7) . .
N7 Ag2 N3 C6 -124.0(4) 2_646 .
O1 Ag2 N3 C6 42.1(5) . .
N7 Ag2 N3 N4 41.9(5) 2_646 .
O1 Ag2 N3 N4 -152.0(3) . .
N2 C10 N4 N3 -0.8(5) . .
C11 C10 N4 N3 178.2(4) . .
N2 C10 N4 C7 177.8(4) . .
C11 C10 N4 C7 -3.2(8) . .
C6 N3 N4 C10 0.4(5) . .
Ag2 N3 N4 C10 -169.3(3) . .
C6 N3 N4 C7 -178.3(4) . .
Ag2 N3 N4 C7 11.9(5) . .
N5 C7 N4 C10 111.2(5) . .
N5 C7 N4 N3 -70.4(5) . .
N7 C8 N5 N6 0.9(5) . .
N7 C8 N5 C7 179.7(4) . .
N4 C7 N5 C8 125.6(5) . .
N4 C7 N5 N6 -55.7(6) . .
N7 C9 N6 N5 -1.0(6) . .
C8 N5 N6 C9 0.1(5) . .
C7 N5 N6 C9 -178.9(4) . .
N5 C8 N7 C9 -1.4(5) . .
N5 C8 N7 Ag2 -176.7(3) . 2_646
N6 C9 N7 C8 1.6(6) . .
N6 C9 N7 Ag2 176.7(3) . 2_646
C14 C15 N8 C11 -0.6(9) . .
C12 C11 N8 C15 0.3(8) . .
C10 C11 N8 C15 179.9(5) . .
O3 Mo1 O1 Ag2 164.8(4) . .
O4 Mo1 O1 Ag2 -90.2(4) . .
O11 Mo1 O1 Ag2 63.3(4) . .
O8 Mo1 O1 Ag2 -4.7(7) . .
O2 Mo1 O1 Ag2 -8.0(4) . .
Mo3 Mo1 O1 Ag2 67.2(4) . .
N7 Ag2 O1 Mo1 41.8(4) 2_646 .
N3 Ag2 O1 Mo1 -132.3(4) . .
O12 Mo4 O2 Mo3 67.77(17) . 2_556
O13 Mo4 O2 Mo3 174.52(15) . 2_556
O7 Mo4 O2 Mo3 -56.1(3) 2_556 2_556
O8 Mo4 O2 Mo3 -22.22(12) 2_556 2_556
O11 Mo4 O2 Mo3 -97.91(15) . 2_556
O12 Mo4 O2 Mo1 -174.17(15) . .
O13 Mo4 O2 Mo1 -67.42(16) . .
O7 Mo4 O2 Mo1 62.0(3) 2_556 .
O8 Mo4 O2 Mo1 95.84(13) 2_556 .
O11 Mo4 O2 Mo1 20.15(11) . .
Mo3 Mo4 O2 Mo1 118.06(18) 2_556 .
O1 Mo1 O2 Mo3 -166.57(14) . 2_556
O3 Mo1 O2 Mo3 38.4(5) . 2_556
O4 Mo1 O2 Mo3 -64.63(14) . 2_556
O11 Mo1 O2 Mo3 93.22(15) . 2_556
O8 Mo1 O2 Mo3 14.47(11) . 2_556
Mo3 Mo1 O2 Mo3 57.46(10) . 2_556
O1 Mo1 O2 Mo4 76.08(16) . .
O3 Mo1 O2 Mo4 -79.0(5) . .
O4 Mo1 O2 Mo4 178.03(16) . .
O11 Mo1 O2 Mo4 -24.13(13) . .
O8 Mo1 O2 Mo4 -102.88(14) . .
Mo3 Mo1 O2 Mo4 -59.88(11) . .
O1 Mo1 O4 Mo2 -176.25(17) . .
O3 Mo1 O4 Mo2 -68.6(2) . .
O11 Mo1 O4 Mo2 55.2(3) . .
O8 Mo1 O4 Mo2 21.74(15) . .
O2 Mo1 O4 Mo2 94.64(17) . .
Mo3 Mo1 O4 Mo2 21.9(2) . .
O5 Mo2 O4 Mo1 175.23(17) . .
O6 Mo2 O4 Mo1 69.51(18) . .
O7 Mo2 O4 Mo1 -45.1(3) . .
O10 Mo2 O4 Mo1 -94.36(17) 2_556 .
O8 Mo2 O4 Mo1 -20.89(15) . .
O5 Mo2 O6 Ag1 175.4(2) . 2
O4 Mo2 O6 Ag1 -78.5(3) . 2
O7 Mo2 O6 Ag1 70.0(3) . 2
O10 Mo2 O6 Ag1 -4.8(7) 2_556 2
O8 Mo2 O6 Ag1 -4.4(3) . 2
O5 Mo2 O7 Mo4 -175.72(17) . 2_556
O6 Mo2 O7 Mo4 -70.13(18) . 2_556
O4 Mo2 O7 Mo4 44.5(3) . 2_556
O10 Mo2 O7 Mo4 93.66(17) 2_556 2_556
O8 Mo2 O7 Mo4 20.28(15) . 2_556
O9 Mo3 O8 Mo1 81.77(15) . .
O10 Mo3 O8 Mo1 -97.3(3) . .
O2 Mo3 O8 Mo1 -178.41(12) 2_556 .
O11 Mo3 O8 Mo1 -18.49(11) . .
O8 Mo3 O8 Mo1 -98.43(13) 2_556 .
Mo4 Mo3 O8 Mo1 162.75(14) 2_556 .
O9 Mo3 O8 Mo4 -80.98(15) . 2_556
O10 Mo3 O8 Mo4 100.0(3) . 2_556
O2 Mo3 O8 Mo4 18.84(11) 2_556 2_556
O11 Mo3 O8 Mo4 178.76(12) . 2_556
O8 Mo3 O8 Mo4 98.82(14) 2_556 2_556
Mo1 Mo3 O8 Mo4 -162.75(14) . 2_556
O9 Mo3 O8 Mo3 -179.80(15) . 2_556
O10 Mo3 O8 Mo3 1.1(4) . 2_556
O2 Mo3 O8 Mo3 -79.98(13) 2_556 2_556
O11 Mo3 O8 Mo3 79.93(14) . 2_556
O8 Mo3 O8 Mo3 0.0 2_556 2_556
Mo4 Mo3 O8 Mo3 -98.82(14) 2_556 2_556
Mo1 Mo3 O8 Mo3 98.43(13) . 2_556
O9 Mo3 O8 Mo2 -0.1(6) . .
O10 Mo3 O8 Mo2 -179.1(5) . .
O2 Mo3 O8 Mo2 99.8(6) 2_556 .
O11 Mo3 O8 Mo2 -100.3(6) . .
O8 Mo3 O8 Mo2 179.7(7) 2_556 .
Mo4 Mo3 O8 Mo2 80.9(6) 2_556 .
Mo1 Mo3 O8 Mo2 -81.8(6) . .
O1 Mo1 O8 Mo3 90.4(4) . .
O3 Mo1 O8 Mo3 -79.38(13) . .
O4 Mo1 O8 Mo3 179.75(13) . .
O11 Mo1 O8 Mo3 18.55(11) . .
O2 Mo1 O8 Mo3 93.85(11) . .
O1 Mo1 O8 Mo4 -168.5(4) . 2_556
O3 Mo1 O8 Mo4 21.7(4) . 2_556
O4 Mo1 O8 Mo4 -79.1(4) . 2_556
O11 Mo1 O8 Mo4 119.7(4) . 2_556
O2 Mo1 O8 Mo4 -165.0(5) . 2_556
Mo3 Mo1 O8 Mo4 101.1(5) . 2_556
O1 Mo1 O8 Mo3 -14.6(4) . 2_556
O3 Mo1 O8 Mo3 175.61(12) . 2_556
O4 Mo1 O8 Mo3 74.75(12) . 2_556
O11 Mo1 O8 Mo3 -86.46(12) . 2_556
O2 Mo1 O8 Mo3 -11.16(8) . 2_556
Mo3 Mo1 O8 Mo3 -105.01(12) . 2_556
O1 Mo1 O8 Mo2 -104.4(4) . .
O3 Mo1 O8 Mo2 85.85(12) . .
O4 Mo1 O8 Mo2 -15.02(10) . .
O11 Mo1 O8 Mo2 -176.23(12) . .
O2 Mo1 O8 Mo2 -100.92(10) . .
Mo3 Mo1 O8 Mo2 165.23(14) . .
O5 Mo2 O8 Mo3 -178.3(6) . .
O6 Mo2 O8 Mo3 0.7(6) . .
O4 Mo2 O8 Mo3 97.7(6) . .
O7 Mo2 O8 Mo3 -96.3(6) . .
O10 Mo2 O8 Mo3 -179.4(6) 2_556 .
O5 Mo2 O8 Mo1 99.1(5) . .
O6 Mo2 O8 Mo1 -81.85(14) . .
O4 Mo2 O8 Mo1 15.17(11) . .
O7 Mo2 O8 Mo1 -178.89(12) . .
O10 Mo2 O8 Mo1 98.03(12) 2_556 .
O5 Mo2 O8 Mo4 -96.7(5) . 2_556
O6 Mo2 O8 Mo4 82.35(14) . 2_556
O4 Mo2 O8 Mo4 179.36(13) . 2_556
O7 Mo2 O8 Mo4 -14.70(11) . 2_556
O10 Mo2 O8 Mo4 -97.78(12) 2_556 2_556
O5 Mo2 O8 Mo3 1.4(6) . 2_556
O6 Mo2 O8 Mo3 -179.55(14) . 2_556
O4 Mo2 O8 Mo3 -82.53(13) . 2_556
O7 Mo2 O8 Mo3 83.41(13) . 2_556
O10 Mo2 O8 Mo3 0.33(11) 2_556 2_556
O9 Mo3 O10 Mo2 179.35(18) . 2_556
O2 Mo3 O10 Mo2 75.47(18) 2_556 2_556
O11 Mo3 O10 Mo2 -76.71(19) . 2_556
O8 Mo3 O10 Mo2 -1.6(5) . 2_556
O8 Mo3 O10 Mo2 -0.49(16) 2_556 2_556
Mo4 Mo3 O10 Mo2 75.3(2) 2_556 2_556
Mo1 Mo3 O10 Mo2 -76.2(2) . 2_556
O9 Mo3 O11 Mo1 -73.43(16) . .
O10 Mo3 O11 Mo1 179.39(14) . .
O2 Mo3 O11 Mo1 63.8(3) 2_556 .
O8 Mo3 O11 Mo1 22.89(13) . .
O8 Mo3 O11 Mo1 100.28(14) 2_556 .
Mo4 Mo3 O11 Mo1 23.98(18) 2_556 .
O9 Mo3 O11 Mo4 173.06(13) . .
O10 Mo3 O11 Mo4 65.88(15) . .
O2 Mo3 O11 Mo4 -49.7(3) 2_556 .
O8 Mo3 O11 Mo4 -90.62(13) . .
O8 Mo3 O11 Mo4 -13.23(11) 2_556 .
Mo4 Mo3 O11 Mo4 -89.53(12) 2_556 .
Mo1 Mo3 O11 Mo4 -113.52(19) . .
O1 Mo1 O11 Mo3 175.29(15) . .
O3 Mo1 O11 Mo3 68.83(18) . .
O4 Mo1 O11 Mo3 -55.6(3) . .
O8 Mo1 O11 Mo3 -21.66(12) . .
O2 Mo1 O11 Mo3 -97.28(16) . .
O1 Mo1 O11 Mo4 -67.41(17) . .
O3 Mo1 O11 Mo4 -173.88(15) . .
O4 Mo1 O11 Mo4 61.7(3) . .
O8 Mo1 O11 Mo4 95.64(14) . .
O2 Mo1 O11 Mo4 20.02(11) . .
Mo3 Mo1 O11 Mo4 117.3(2) . .
O12 Mo4 O11 Mo3 40.6(4) . .
O13 Mo4 O11 Mo3 -166.24(14) . .
O7 Mo4 O11 Mo3 -65.33(15) 2_556 .
O2 Mo4 O11 Mo3 92.39(15) . .
O8 Mo4 O11 Mo3 14.04(11) 2_556 .
Mo3 Mo4 O11 Mo3 57.01(11) 2_556 .
O12 Mo4 O11 Mo1 -75.8(4) . .
O13 Mo4 O11 Mo1 77.40(16) . .
O7 Mo4 O11 Mo1 178.32(16) 2_556 .
O2 Mo4 O11 Mo1 -23.97(13) . .
O8 Mo4 O11 Mo1 -102.32(14) 2_556 .
Mo3 Mo4 O11 Mo1 -59.35(11) 2_556 .
O13 Mo4 O12 Ag1 159.13(18) . 1_556
O7 Mo4 O12 Ag1 54.1(2) 2_556 1_556
O2 Mo4 O12 Ag1 -97.28(19) . 1_556
O8 Mo4 O12 Ag1 -23.58(19) 2_556 1_556
O11 Mo4 O12 Ag1 -48.7(5) . 1_556
Mo3 Mo4 O12 Ag1 -64.93(17) 2_556 1_556
